data_4088480
loop_
_publ_author_name
'Dunsford, Jay J.'
'Evans, David J.'
'Pugh, Thomas'
'Shah, Sachin N.'
'Chilton, Nicholas F.'
'Ingleson, Michael J.'

_publ_section_title
;
 Three-Coordinate Iron(II) Expanded Ring N-Heterocyclic Carbene Complexes
;
_journal_issue 8
_journal_name_full Organometallics
_journal_page_first 1098
_journal_paper_doi 10.1021/acs.organomet.6b00121
_journal_volume 35
_journal_year 2016
_chemical_formula_moiety 'C31 H46 Br2 Fe N2 O'
_chemical_formula_sum 'C31 H46 Br2 Fe N2 O'
_chemical_formula_weight 678.37
_space_group_crystal_system orthorhombic
_space_group_IT_number 61
_space_group_name_Hall '-P 2ac 2ab'
_space_group_name_H-M_alt 'P b c a'
_atom_sites_solution_hydrogens geom
_atom_sites_solution_primary direct
_audit_creation_date 2015-05-03
_audit_creation_method
;
Olex2 1.2
(compiled 2015.01.26 svn.r3150 for OlexSys, GUI svn.r4998)
;
_cell_angle_alpha 90
_cell_angle_beta 90
_cell_angle_gamma 90
_cell_formula_units_Z 8
_cell_length_a 15.5289(4)
_cell_length_b 18.4203(6)
_cell_length_c 22.0688(6)
_cell_measurement_reflns_used 5540
_cell_measurement_temperature 150.02(10)
_cell_measurement_theta_max 27.8910
_cell_measurement_theta_min 3.8820
_cell_volume 6312.7(3)
_computing_cell_refinement
;
CrysAlisPro, Agilent Technologies,
Version 1.171.36.24 (release 03-12-2012 CrysAlis171 .NET)
(compiled Dec  3 2012,18:21:49)
;
_computing_data_collection
;
CrysAlisPro, Agilent Technologies,
Version 1.171.36.24 (release 03-12-2012 CrysAlis171 .NET)
(compiled Dec  3 2012,18:21:49)
;
_computing_data_reduction
;
CrysAlisPro, Agilent Technologies,
Version 1.171.36.24 (release 03-12-2012 CrysAlis171 .NET)
(compiled Dec  3 2012,18:21:49)
;
_computing_molecular_graphics 'Olex2 (Dolomanov et al., 2009)'
_computing_publication_material 'Olex2 (Dolomanov et al., 2009)'
_computing_structure_refinement 'ShelXL (Sheldrick, 2008)'
_computing_structure_solution 'ShelXS (Sheldrick, 2008)'
_diffrn_ambient_temperature 150.02(10)
_diffrn_detector_area_resol_mean 8.0714
_diffrn_measured_fraction_theta_full 0.997
_diffrn_measured_fraction_theta_max 0.997
_diffrn_measurement_details
;
#__ type_ start__ end____ width___ exp.time_
  1 omega  -51.00   59.00   1.0000   25.0000
omega____ theta____ kappa____ phi______ frames
    -       18.8601  -19.0000  -60.0000 110

#__ type_ start__ end____ width___ exp.time_
  2 omega   19.00   57.00   1.0000   25.0000
omega____ theta____ kappa____ phi______ frames
    -       18.8601  -99.0000   90.0000 38
;
_diffrn_measurement_device_type 'SuperNova, Single source at offset), Eos'
_diffrn_measurement_method '\w scans'
_diffrn_orient_matrix_UB_11 -0.0134211000
_diffrn_orient_matrix_UB_12 -0.0271352000
_diffrn_orient_matrix_UB_13 -0.0207175000
_diffrn_orient_matrix_UB_21 0.0002307000
_diffrn_orient_matrix_UB_22 -0.0260538000
_diffrn_orient_matrix_UB_23 0.0237091000
_diffrn_orient_matrix_UB_31 -0.0436527000
_diffrn_orient_matrix_UB_32 0.0082275000
_diffrn_orient_matrix_UB_33 0.0064740000
_diffrn_radiation_monochromator mirror
_diffrn_radiation_type MoK\a
_diffrn_radiation_wavelength 0.71073
_diffrn_reflns_av_R_equivalents 0.0274
_diffrn_reflns_av_unetI/netI 0.0349
_diffrn_reflns_Laue_measured_fraction_full 0.997
_diffrn_reflns_Laue_measured_fraction_max 0.997
_diffrn_reflns_limit_h_max 12
_diffrn_reflns_limit_h_min -18
_diffrn_reflns_limit_k_max 12
_diffrn_reflns_limit_k_min -21
_diffrn_reflns_limit_l_max 24
_diffrn_reflns_limit_l_min -26
_diffrn_reflns_number 15419
_diffrn_reflns_point_group_measured_fraction_full 0.997
_diffrn_reflns_point_group_measured_fraction_max 0.997
_diffrn_reflns_theta_full 25.000
_diffrn_reflns_theta_max 25.024
_diffrn_reflns_theta_min 3.394
_diffrn_source 'SuperNova (Mo) X-ray Source'
_exptl_absorpt_coefficient_mu 3.035
_exptl_absorpt_correction_T_max 1.00000
_exptl_absorpt_correction_T_min 0.85315
_exptl_absorpt_correction_type multi-scan
_exptl_absorpt_process_details
;
CrysAlisPro, Agilent Technologies,
Version 1.171.36.24 (release 03-12-2012 CrysAlis171 .NET)
(compiled Dec  3 2012,18:21:49)
Empirical absorption correction using spherical harmonics,
 implemented in SCALE3 ABSPACK scaling algorithm.
;
_exptl_crystal_colour colourless
_exptl_crystal_colour_primary colourless
_exptl_crystal_density_diffrn 1.428
_exptl_crystal_description block
_exptl_crystal_F_000 2800
_exptl_crystal_size_max 0.5
_exptl_crystal_size_mid 0.2
_exptl_crystal_size_min 0.2
_refine_diff_density_max 0.586
_refine_diff_density_min -0.588
_refine_diff_density_rms 0.065
_refine_ls_extinction_method none
_refine_ls_goodness_of_fit_ref 1.041
_refine_ls_hydrogen_treatment constr
_refine_ls_matrix_type full
_refine_ls_number_parameters 342
_refine_ls_number_reflns 5552
_refine_ls_number_restraints 0
_refine_ls_restrained_S_all 1.041
_refine_ls_R_factor_all 0.0432
_refine_ls_R_factor_gt 0.0307
_refine_ls_shift/su_max 0.001
_refine_ls_shift/su_mean 0.000
_refine_ls_structure_factor_coef Fsqd
_refine_ls_weighting_details
;
 w=1/[\s^2^(Fo^2^)+(0.0219P)^2^+5.5250P]
 where P=(Fo^2^+2Fc^2^)/3
;
_refine_ls_weighting_scheme calc
_refine_ls_wR_factor_gt 0.0631
_refine_ls_wR_factor_ref 0.0677
_reflns_Friedel_coverage 0.000
_reflns_number_gt 4572
_reflns_number_total 5552
_reflns_threshold_expression 'I > 2\s(I)'
_cod_data_source_file om6b00121_si_002.cif
_cod_data_source_block amji293
_cod_database_code 4088480
_shelxl_version_number 2013-2
_chemical_oxdiff_formula C54H42N4Fe2Br4
_shelx_space_group_comment
;
The symmetry employed for this shelxl refinement is uniquely defined
by the following loop, which should always be used as a source of
symmetry information in preference to the above space-group names.
They are only intended as comments.
;
_reflns_odcompleteness_completeness 99.63
_reflns_odcompleteness_iscentric 1
_reflns_odcompleteness_theta 26.32
_olex2_refinement_description
;
1. Fixed Uiso
 At 1.2 times of:
  All C(H) groups, All C(H,H) groups
 At 1.5 times of:
  All C(H,H,H) groups
2.a Ternary CH refined with riding coordinates:
 C18(H18), C25(H25), C13(H13), C6(H6)
2.b Secondary CH2 refined with riding coordinates:
 C2(H2A,H2B), C3(H3A,H3B), C29(H29A,H29B), C28(H28A,H28B), C31(H31A,H31B),
 C30(H30A,H30B)
2.c Aromatic/amide H refined with riding coordinates:
 C21(H21), C23(H23), C9(H9), C10(H10), C22(H22), C11(H11)
2.d Idealised Me refined as rotating group:
 C26(H26A,H26B,H26C), C20(H20A,H20B,H20C), C19(H19A,H19B,H19C), C7(H7A,H7B,
 H7C), C15(H15A,H15B,H15C), C14(H14A,H14B,H14C), C8(H8A,H8B,H8C), C27(H27A,H27B,
 H27C)
;
_olex2_submission_special_instructions 'No special instructions were received'

loop_
_space_group_symop_operation_xyz
'x, y, z'
'-x+1/2, -y, z+1/2'
'x+1/2, -y+1/2, -z'
'-x, y+1/2, -z+1/2'
'-x, -y, -z'
'x-1/2, y, -z-1/2'
'-x-1/2, y-1/2, z'
'x, -y-1/2, z-1/2'

loop_
_atom_site_label
_atom_site_type_symbol
_atom_site_fract_x
_atom_site_fract_y
_atom_site_fract_z
_atom_site_U_iso_or_equiv
_atom_site_adp_type
_atom_site_occupancy
_atom_site_site_symmetry_order
_atom_site_calc_flag
_atom_site_refinement_flags_posn
Br1 Br 0.45690(2) 0.16135(2) 0.72874(2) 0.02564(8) Uani 1 1 d .
Br2 Br 0.46753(2) -0.01483(2) 0.62382(2) 0.03498(9) Uani 1 1 d .
Fe1 Fe 0.54504(2) 0.08920(2) 0.66208(2) 0.01872(10) Uani 1 1 d .
O1 O 0.54612(11) 0.15343(10) 0.58387(8) 0.0262(4) Uani 1 1 d .
N1 N 0.74239(12) 0.05673(12) 0.66223(9) 0.0165(5) Uani 1 1 d .
N2 N 0.68668(12) 0.04229(11) 0.75132(9) 0.0154(5) Uani 1 1 d .
C4 C 0.75787(15) 0.08570(15) 0.60267(11) 0.0191(6) Uani 1 1 d .
C21 C 0.52345(16) -0.00783(16) 0.86664(12) 0.0240(6) Uani 1 1 d .
H21 H 0.4896 -0.0473 0.8776 0.029 Uiso 1 1 calc R
C2 C 0.81479(15) 0.02507(15) 0.69715(11) 0.0201(6) Uani 1 1 d .
H2A H 0.8648 0.0566 0.6963 0.024 Uiso 1 1 calc R
H2B H 0.8307 -0.0223 0.6816 0.024 Uiso 1 1 calc R
C3 C 0.77749(15) 0.01953(16) 0.76062(12) 0.0218(6) Uani 1 1 d .
H3A H 0.7808 -0.0298 0.7759 0.026 Uiso 1 1 calc R
H3B H 0.8070 0.0518 0.7885 0.026 Uiso 1 1 calc R
C17 C 0.57726(15) -0.01356(15) 0.81629(11) 0.0178(6) Uani 1 1 d .
C18 C 0.58185(16) -0.08443(15) 0.78166(12) 0.0218(6) Uani 1 1 d .
H18 H 0.6098 -0.0750 0.7426 0.026 Uiso 1 1 calc R
C16 C 0.62840(14) 0.04669(14) 0.80226(11) 0.0152(5) Uani 1 1 d .
C29 C 0.5454(2) 0.1879(2) 0.48058(15) 0.0492(9) Uani 1 1 d .
H29A H 0.5997 0.2013 0.4620 0.059 Uiso 1 1 calc R
H29B H 0.5044 0.1761 0.4489 0.059 Uiso 1 1 calc R
C12 C 0.77545(16) 0.15974(15) 0.59677(12) 0.0214(6) Uani 1 1 d .
C25 C 0.68819(16) 0.17358(14) 0.82620(12) 0.0211(6) Uani 1 1 d .
H25 H 0.7187 0.1647 0.7880 0.025 Uiso 1 1 calc R
C5 C 0.76004(16) 0.03827(15) 0.55292(12) 0.0217(6) Uani 1 1 d .
C1 C 0.67011(15) 0.06488(13) 0.69489(11) 0.0144(5) Uani 1 1 d .
C13 C 0.78371(18) 0.21039(16) 0.65096(13) 0.0268(7) Uani 1 1 d .
H13 H 0.7922 0.1802 0.6870 0.032 Uiso 1 1 calc R
C24 C 0.62819(15) 0.11003(14) 0.83731(11) 0.0170(6) Uani 1 1 d .
C23 C 0.57146(16) 0.11295(16) 0.88639(12) 0.0240(6) Uani 1 1 d .
H23 H 0.5689 0.1548 0.9099 0.029 Uiso 1 1 calc R
C26 C 0.75543(18) 0.17844(17) 0.87698(13) 0.0295(7) Uani 1 1 d .
H26A H 0.7270 0.1875 0.9149 0.044 Uiso 1 1 calc GR
H26B H 0.7947 0.2174 0.8685 0.044 Uiso 1 1 calc GR
H26C H 0.7866 0.1335 0.8794 0.044 Uiso 1 1 calc GR
C20 C 0.49314(18) -0.11775(16) 0.76924(14) 0.0299(7) Uani 1 1 d .
H20A H 0.4668 -0.1315 0.8069 0.045 Uiso 1 1 calc GR
H20B H 0.4996 -0.1599 0.7440 0.045 Uiso 1 1 calc GR
H20C H 0.4574 -0.0828 0.7490 0.045 Uiso 1 1 calc GR
C9 C 0.77707(18) 0.06774(17) 0.49605(13) 0.0308(7) Uani 1 1 d .
H9 H 0.7801 0.0373 0.4625 0.037 Uiso 1 1 calc R
C6 C 0.74378(17) -0.04309(16) 0.55854(12) 0.0253(6) Uani 1 1 d .
H6 H 0.7332 -0.0543 0.6013 0.030 Uiso 1 1 calc R
C28 C 0.55713(19) 0.12443(18) 0.52298(12) 0.0329(7) Uani 1 1 d .
H28A H 0.5146 0.0871 0.5148 0.039 Uiso 1 1 calc R
H28B H 0.6141 0.1036 0.5183 0.039 Uiso 1 1 calc R
C10 C 0.78950(19) 0.14127(18) 0.48880(13) 0.0353(8) Uani 1 1 d .
H10 H 0.7985 0.1604 0.4503 0.042 Uiso 1 1 calc R
C22 C 0.51914(17) 0.05481(17) 0.90065(13) 0.0271(7) Uani 1 1 d .
H22 H 0.4811 0.0579 0.9331 0.033 Uiso 1 1 calc R
C19 C 0.63722(18) -0.13918(16) 0.81682(15) 0.0346(8) Uani 1 1 d .
H19A H 0.6930 -0.1186 0.8244 0.052 Uiso 1 1 calc GR
H19B H 0.6434 -0.1828 0.7934 0.052 Uiso 1 1 calc GR
H19C H 0.6099 -0.1504 0.8547 0.052 Uiso 1 1 calc GR
C11 C 0.78866(18) 0.18668(17) 0.53867(13) 0.0319(7) Uani 1 1 d .
H11 H 0.7971 0.2362 0.5332 0.038 Uiso 1 1 calc R
C7 C 0.82242(18) -0.08619(17) 0.53783(15) 0.0385(8) Uani 1 1 d .
H7A H 0.8359 -0.0737 0.4967 0.058 Uiso 1 1 calc GR
H7B H 0.8102 -0.1372 0.5404 0.058 Uiso 1 1 calc GR
H7C H 0.8706 -0.0748 0.5634 0.058 Uiso 1 1 calc GR
C15 C 0.7023(2) 0.25534(18) 0.66093(15) 0.0427(8) Uani 1 1 d .
H15A H 0.6890 0.2817 0.6246 0.064 Uiso 1 1 calc GR
H15B H 0.7116 0.2889 0.6936 0.064 Uiso 1 1 calc GR
H15C H 0.6553 0.2237 0.6708 0.064 Uiso 1 1 calc GR
C14 C 0.8623(2) 0.26066(18) 0.64534(14) 0.0386(8) Uani 1 1 d .
H14A H 0.9126 0.2322 0.6367 0.058 Uiso 1 1 calc GR
H14B H 0.8705 0.2864 0.6827 0.058 Uiso 1 1 calc GR
H14C H 0.8529 0.2948 0.6131 0.058 Uiso 1 1 calc GR
C8 C 0.66469(18) -0.06568(17) 0.52228(14) 0.0342(7) Uani 1 1 d .
H8A H 0.6148 -0.0414 0.5381 0.051 Uiso 1 1 calc GR
H8B H 0.6570 -0.1173 0.5254 0.051 Uiso 1 1 calc GR
H8C H 0.6725 -0.0526 0.4805 0.051 Uiso 1 1 calc GR
C27 C 0.63962(19) 0.24544(15) 0.82019(14) 0.0316(7) Uani 1 1 d .
H27A H 0.5959 0.2409 0.7897 0.047 Uiso 1 1 calc GR
H27B H 0.6792 0.2831 0.8089 0.047 Uiso 1 1 calc GR
H27C H 0.6133 0.2574 0.8583 0.047 Uiso 1 1 calc GR
C31 C 0.4940(2) 0.2174(2) 0.57775(17) 0.0547(11) Uani 1 1 d .
H31A H 0.5079 0.2521 0.6093 0.066 Uiso 1 1 calc R
H31B H 0.4334 0.2050 0.5809 0.066 Uiso 1 1 calc R
C30 C 0.5127(3) 0.2475(2) 0.51872(17) 0.0644(12) Uani 1 1 d .
H30A H 0.5555 0.2855 0.5221 0.077 Uiso 1 1 calc R
H30B H 0.4609 0.2680 0.5010 0.077 Uiso 1 1 calc R

loop_
_atom_site_aniso_label
_atom_site_aniso_U_11
_atom_site_aniso_U_22
_atom_site_aniso_U_33
_atom_site_aniso_U_23
_atom_site_aniso_U_13
_atom_site_aniso_U_12
Br1 0.02407(14) 0.02703(16) 0.02580(15) -0.00264(13) 0.00487(12) 0.00276(13)
Br2 0.04271(18) 0.03239(18) 0.02985(17) -0.00343(15) -0.00257(14) -0.00998(15)
Fe1 0.01764(18) 0.0230(2) 0.01550(19) 0.00159(17) -0.00050(15) 0.00237(17)
O1 0.0316(10) 0.0283(11) 0.0186(10) 0.0071(9) 0.0011(8) 0.0078(9)
N1 0.0162(10) 0.0201(12) 0.0132(11) 0.0017(10) 0.0005(8) 0.0039(10)
N2 0.0151(10) 0.0181(11) 0.0131(10) 0.0014(10) 0.0014(8) 0.0003(9)
C4 0.0157(12) 0.0271(16) 0.0147(13) 0.0034(13) 0.0013(10) 0.0006(12)
C21 0.0214(13) 0.0285(16) 0.0221(15) 0.0044(13) 0.0019(11) -0.0071(13)
C2 0.0201(13) 0.0221(15) 0.0181(13) 0.0002(12) -0.0014(11) 0.0034(12)
C3 0.0173(12) 0.0276(16) 0.0206(14) 0.0037(13) -0.0018(11) 0.0044(12)
C17 0.0180(12) 0.0208(14) 0.0147(13) 0.0044(12) -0.0018(10) 0.0004(12)
C18 0.0239(13) 0.0197(15) 0.0217(15) 0.0010(12) 0.0001(11) -0.0034(12)
C16 0.0154(12) 0.0211(14) 0.0090(12) 0.0031(12) -0.0003(10) 0.0022(11)
C29 0.059(2) 0.059(2) 0.0301(18) 0.0196(19) -0.0012(17) 0.004(2)
C12 0.0238(13) 0.0225(15) 0.0179(14) 0.0014(13) 0.0031(11) 0.0009(13)
C25 0.0278(14) 0.0201(15) 0.0154(13) -0.0013(12) 0.0026(11) -0.0013(12)
C5 0.0194(12) 0.0277(16) 0.0181(14) -0.0009(13) 0.0022(11) 0.0000(12)
C1 0.0182(12) 0.0104(13) 0.0145(13) -0.0021(11) 0.0008(10) -0.0013(11)
C13 0.0385(16) 0.0221(16) 0.0199(15) 0.0033(13) 0.0017(13) 0.0002(14)
C24 0.0193(12) 0.0173(14) 0.0144(13) 0.0011(12) -0.0013(10) 0.0030(12)
C23 0.0288(14) 0.0257(16) 0.0175(14) -0.0051(13) 0.0018(12) 0.0011(13)
C26 0.0308(15) 0.0316(18) 0.0261(16) 0.0012(14) -0.0033(13) -0.0063(14)
C20 0.0306(15) 0.0249(16) 0.0342(17) -0.0029(15) -0.0062(13) -0.0043(14)
C9 0.0387(16) 0.0370(19) 0.0168(14) -0.0052(14) 0.0069(12) -0.0037(15)
C6 0.0317(15) 0.0280(17) 0.0164(13) -0.0029(13) 0.0015(12) -0.0014(13)
C28 0.0377(16) 0.044(2) 0.0167(14) 0.0043(15) -0.0013(12) 0.0032(15)
C10 0.0483(18) 0.041(2) 0.0163(15) 0.0065(15) 0.0086(14) -0.0079(16)
C22 0.0224(13) 0.0386(18) 0.0204(14) -0.0021(14) 0.0050(11) -0.0013(14)
C19 0.0354(16) 0.0246(17) 0.0437(19) 0.0027(15) -0.0090(14) 0.0022(14)
C11 0.0416(17) 0.0302(18) 0.0238(16) 0.0055(14) 0.0032(13) -0.0055(15)
C7 0.0332(16) 0.0356(19) 0.047(2) -0.0097(17) -0.0082(15) 0.0035(15)
C15 0.055(2) 0.037(2) 0.0361(19) -0.0061(17) 0.0094(16) 0.0052(17)
C14 0.0487(18) 0.0366(19) 0.0304(17) 0.0024(16) -0.0029(15) -0.0104(16)
C8 0.0322(16) 0.0298(18) 0.0406(19) -0.0046(16) -0.0016(14) -0.0036(15)
C27 0.0389(16) 0.0216(16) 0.0342(17) -0.0009(14) -0.0023(14) -0.0022(14)
C31 0.071(2) 0.048(2) 0.045(2) 0.0222(19) 0.0161(19) 0.033(2)
C30 0.110(3) 0.042(2) 0.041(2) 0.0152(19) -0.014(2) 0.012(2)

loop_
_atom_type_symbol
_atom_type_description
_atom_type_scat_dispersion_real
_atom_type_scat_dispersion_imag
_atom_type_scat_source
C C 0.0033 0.0016 'International Tables Vol C Tables 4.2.6.8 and 6.1.1.4'
H H 0.0000 0.0000 'International Tables Vol C Tables 4.2.6.8 and 6.1.1.4'
Br Br -0.2901 2.4595 'International Tables Vol C Tables 4.2.6.8 and 6.1.1.4'
Fe Fe 0.3463 0.8444 'International Tables Vol C Tables 4.2.6.8 and 6.1.1.4'
N N 0.0061 0.0033 'International Tables Vol C Tables 4.2.6.8 and 6.1.1.4'
O O 0.0106 0.0060 'International Tables Vol C Tables 4.2.6.8 and 6.1.1.4'

loop_
_geom_angle_atom_site_label_1
_geom_angle_atom_site_label_2
_geom_angle_atom_site_label_3
_geom_angle
Br1 Fe1 Br2 111.593(17)
O1 Fe1 Br1 101.32(5)
O1 Fe1 Br2 99.45(6)
O1 Fe1 C1 113.18(8)
C1 Fe1 Br1 115.36(7)
C1 Fe1 Br2 114.09(7)
C28 O1 Fe1 123.69(17)
C31 O1 Fe1 122.46(17)
C31 O1 C28 106.3(2)
C4 N1 C2 119.61(19)
C1 N1 C4 126.1(2)
C1 N1 C2 113.52(19)
C16 N2 C3 120.19(19)
C1 N2 C3 113.51(19)
C1 N2 C16 125.9(2)
C12 C4 N1 118.7(2)
C12 C4 C5 122.0(2)
C5 C4 N1 119.2(2)
C17 C21 H21 119.1
C22 C21 H21 119.1
C22 C21 C17 121.8(3)
N1 C2 H2A 111.3
N1 C2 H2B 111.3
N1 C2 C3 102.51(19)
H2A C2 H2B 109.2
C3 C2 H2A 111.3
C3 C2 H2B 111.3
N2 C3 C2 102.46(19)
N2 C3 H3A 111.3
N2 C3 H3B 111.3
C2 C3 H3A 111.3
C2 C3 H3B 111.3
H3A C3 H3B 109.2
C21 C17 C18 119.7(2)
C21 C17 C16 117.2(2)
C16 C17 C18 123.0(2)
C17 C18 H18 108.2
C17 C18 C20 113.1(2)
C17 C18 C19 109.7(2)
C20 C18 H18 108.2
C20 C18 C19 109.3(2)
C19 C18 H18 108.2
C17 C16 N2 118.9(2)
C17 C16 C24 122.5(2)
C24 C16 N2 118.5(2)
H29A C29 H29B 108.8
C28 C29 H29A 110.7
C28 C29 H29B 110.7
C30 C29 H29A 110.7
C30 C29 H29B 110.7
C30 C29 C28 105.3(3)
C4 C12 C13 122.8(2)
C11 C12 C4 117.6(3)
C11 C12 C13 119.6(3)
C24 C25 H25 107.9
C24 C25 C26 110.2(2)
C24 C25 C27 112.3(2)
C26 C25 H25 107.9
C27 C25 H25 107.9
C27 C25 C26 110.4(2)
C4 C5 C6 123.0(2)
C9 C5 C4 117.8(3)
C9 C5 C6 119.2(3)
N1 C1 Fe1 127.31(17)
N2 C1 Fe1 124.03(17)
N2 C1 N1 107.7(2)
C12 C13 H13 107.5
C12 C13 C15 112.1(2)
C12 C13 C14 111.9(2)
C15 C13 H13 107.5
C15 C13 C14 110.0(3)
C14 C13 H13 107.5
C16 C24 C25 123.6(2)
C23 C24 C16 117.5(2)
C23 C24 C25 118.9(2)
C24 C23 H23 119.4
C22 C23 C24 121.2(3)
C22 C23 H23 119.4
C25 C26 H26A 109.5
C25 C26 H26B 109.5
C25 C26 H26C 109.5
H26A C26 H26B 109.5
H26A C26 H26C 109.5
H26B C26 H26C 109.5
C18 C20 H20A 109.5
C18 C20 H20B 109.5
C18 C20 H20C 109.5
H20A C20 H20B 109.5
H20A C20 H20C 109.5
H20B C20 H20C 109.5
C5 C9 H9 119.5
C10 C9 C5 121.0(3)
C10 C9 H9 119.5
C5 C6 H6 108.2
C5 C6 C7 110.7(2)
C7 C6 H6 108.2
C8 C6 C5 111.0(2)
C8 C6 H6 108.2
C8 C6 C7 110.2(2)
O1 C28 C29 105.9(3)
O1 C28 H28A 110.6
O1 C28 H28B 110.6
C29 C28 H28A 110.6
C29 C28 H28B 110.6
H28A C28 H28B 108.7
C9 C10 H10 120.0
C9 C10 C11 120.1(3)
C11 C10 H10 120.0
C21 C22 C23 119.8(2)
C21 C22 H22 120.1
C23 C22 H22 120.1
C18 C19 H19A 109.5
C18 C19 H19B 109.5
C18 C19 H19C 109.5
H19A C19 H19B 109.5
H19A C19 H19C 109.5
H19B C19 H19C 109.5
C12 C11 H11 119.3
C10 C11 C12 121.3(3)
C10 C11 H11 119.3
C6 C7 H7A 109.5
C6 C7 H7B 109.5
C6 C7 H7C 109.5
H7A C7 H7B 109.5
H7A C7 H7C 109.5
H7B C7 H7C 109.5
C13 C15 H15A 109.5
C13 C15 H15B 109.5
C13 C15 H15C 109.5
H15A C15 H15B 109.5
H15A C15 H15C 109.5
H15B C15 H15C 109.5
C13 C14 H14A 109.5
C13 C14 H14B 109.5
C13 C14 H14C 109.5
H14A C14 H14B 109.5
H14A C14 H14C 109.5
H14B C14 H14C 109.5
C6 C8 H8A 109.5
C6 C8 H8B 109.5
C6 C8 H8C 109.5
H8A C8 H8B 109.5
H8A C8 H8C 109.5
H8B C8 H8C 109.5
C25 C27 H27A 109.5
C25 C27 H27B 109.5
C25 C27 H27C 109.5
H27A C27 H27B 109.5
H27A C27 H27C 109.5
H27B C27 H27C 109.5
O1 C31 H31A 110.4
O1 C31 H31B 110.4
O1 C31 C30 106.6(3)
H31A C31 H31B 108.6
C30 C31 H31A 110.4
C30 C31 H31B 110.4
C29 C30 H30A 110.2
C29 C30 H30B 110.2
C31 C30 C29 107.4(3)
C31 C30 H30A 110.2
C31 C30 H30B 110.2
H30A C30 H30B 108.5

loop_
_geom_bond_atom_site_label_1
_geom_bond_atom_site_label_2
_geom_bond_distance
Br1 Fe1 2.4091(5)
Br2 Fe1 2.4153(5)
Fe1 O1 2.0926(18)
Fe1 C1 2.121(2)
O1 C28 1.456(3)
O1 C31 1.436(4)
N1 C4 1.439(3)
N1 C2 1.483(3)
N1 C1 1.342(3)
N2 C3 1.485(3)
N2 C16 1.445(3)
N2 C1 1.338(3)
C4 C12 1.397(4)
C4 C5 1.403(4)
C21 H21 0.9300
C21 C17 1.394(4)
C21 C22 1.378(4)
C2 H2A 0.9700
C2 H2B 0.9700
C2 C3 1.519(3)
C3 H3A 0.9700
C3 H3B 0.9700
C17 C18 1.514(4)
C17 C16 1.399(4)
C18 H18 0.9800
C18 C20 1.533(4)
C18 C19 1.536(4)
C16 C24 1.400(4)
C29 H29A 0.9700
C29 H29B 0.9700
C29 C28 1.509(4)
C29 C30 1.473(5)
C12 C13 1.522(4)
C12 C11 1.390(4)
C25 H25 0.9800
C25 C24 1.516(4)
C25 C26 1.534(4)
C25 C27 1.529(4)
C5 C9 1.393(4)
C5 C6 1.525(4)
C13 H13 0.9800
C13 C15 1.527(4)
C13 C14 1.537(4)
C24 C23 1.397(3)
C23 H23 0.9300
C23 C22 1.381(4)
C26 H26A 0.9600
C26 H26B 0.9600
C26 H26C 0.9600
C20 H20A 0.9600
C20 H20B 0.9600
C20 H20C 0.9600
C9 H9 0.9300
C9 C10 1.378(4)
C6 H6 0.9800
C6 C7 1.527(4)
C6 C8 1.524(4)
C28 H28A 0.9700
C28 H28B 0.9700
C10 H10 0.9300
C10 C11 1.382(4)
C22 H22 0.9300
C19 H19A 0.9600
C19 H19B 0.9600
C19 H19C 0.9600
C11 H11 0.9300
C7 H7A 0.9600
C7 H7B 0.9600
C7 H7C 0.9600
C15 H15A 0.9600
C15 H15B 0.9600
C15 H15C 0.9600
C14 H14A 0.9600
C14 H14B 0.9600
C14 H14C 0.9600
C8 H8A 0.9600
C8 H8B 0.9600
C8 H8C 0.9600
C27 H27A 0.9600
C27 H27B 0.9600
C27 H27C 0.9600
C31 H31A 0.9700
C31 H31B 0.9700
C31 C30 1.445(5)
C30 H30A 0.9700
C30 H30B 0.9700

loop_
_geom_torsion_atom_site_label_1
_geom_torsion_atom_site_label_2
_geom_torsion_atom_site_label_3
_geom_torsion_atom_site_label_4
_geom_torsion
Fe1 O1 C28 C29 174.73(18)
Fe1 O1 C31 C30 179.2(2)
O1 C31 C30 C29 23.7(5)
N1 C4 C12 C13 3.4(4)
N1 C4 C12 C11 -178.9(2)
N1 C4 C5 C9 -178.6(2)
N1 C4 C5 C6 2.0(4)
N1 C2 C3 N2 5.2(3)
N2 C16 C24 C25 -2.3(4)
N2 C16 C24 C23 -179.9(2)
C4 N1 C2 C3 166.1(2)
C4 N1 C1 Fe1 22.5(4)
C4 N1 C1 N2 -168.4(2)
C4 C12 C13 C15 -101.2(3)
C4 C12 C13 C14 134.7(3)
C4 C12 C11 C10 -3.8(4)
C4 C5 C9 C10 -1.4(4)
C4 C5 C6 C7 -119.3(3)
C4 C5 C6 C8 117.9(3)
C21 C17 C18 C20 45.4(3)
C21 C17 C18 C19 -76.9(3)
C21 C17 C16 N2 178.4(2)
C21 C17 C16 C24 1.4(4)
C2 N1 C4 C12 -93.5(3)
C2 N1 C4 C5 82.6(3)
C2 N1 C1 Fe1 -167.95(18)
C2 N1 C1 N2 1.1(3)
C3 N2 C16 C17 -93.1(3)
C3 N2 C16 C24 84.0(3)
C3 N2 C1 Fe1 172.25(18)
C3 N2 C1 N1 2.7(3)
C17 C21 C22 C23 -2.5(4)
C17 C16 C24 C25 174.8(2)
C17 C16 C24 C23 -2.8(4)
C18 C17 C16 N2 1.9(3)
C18 C17 C16 C24 -175.2(2)
C16 N2 C3 C2 -178.1(2)
C16 N2 C1 Fe1 -15.3(4)
C16 N2 C1 N1 175.2(2)
C16 C17 C18 C20 -138.1(3)
C16 C17 C18 C19 99.5(3)
C16 C24 C23 C22 1.6(4)
C12 C4 C5 C9 -2.5(4)
C12 C4 C5 C6 178.1(2)
C25 C24 C23 C22 -176.1(2)
C5 C4 C12 C13 -172.7(2)
C5 C4 C12 C11 5.1(4)
C5 C9 C10 C11 2.6(5)
C1 N1 C4 C12 75.4(3)
C1 N1 C4 C5 -108.4(3)
C1 N1 C2 C3 -4.2(3)
C1 N2 C3 C2 -5.2(3)
C1 N2 C16 C17 94.9(3)
C1 N2 C16 C24 -88.0(3)
C13 C12 C11 C10 174.0(3)
C24 C23 C22 C21 1.0(4)
C26 C25 C24 C16 -109.4(3)
C26 C25 C24 C23 68.1(3)
C9 C5 C6 C7 61.3(3)
C9 C5 C6 C8 -61.5(3)
C9 C10 C11 C12 0.0(5)
C6 C5 C9 C10 178.0(3)
C28 O1 C31 C30 -30.2(4)
C28 C29 C30 C31 -8.2(4)
C22 C21 C17 C18 178.0(2)
C22 C21 C17 C16 1.3(4)
C11 C12 C13 C15 81.2(3)
C11 C12 C13 C14 -43.0(4)
C27 C25 C24 C16 127.1(3)
C27 C25 C24 C23 -55.4(3)
C31 O1 C28 C29 24.6(3)
C30 C29 C28 O1 -10.0(4)
